data_4067807
loop_
_publ_author_name
'Yoshii, Akiko'
'Takenaka, Hiroe'
'Nagata, Hiroko'
'Noda, Sayo'
'Nakamae, Kanako'
'Kure, Bunsho'
'Nakajima, Takayuki'
'Tanase, Tomoaki'

_publ_section_title
;
 Heterotrinuclear Complexes with Palladium, Rhodium, and Iridium Ions
 Assembled by Conformational Switching of a Tetraphosphine Ligand around a
 Palladium Center
;
_journal_issue 1
_journal_name_full Organometallics
_journal_page_first 133
_journal_paper_doi 10.1021/om2006744
_journal_volume 31
_journal_year 2012
_chemical_formula_moiety 'C61 H70 Cl10 P4 Pd Rh2 '
_chemical_formula_sum 'C61 H70 Cl10 P4 Pd Rh2'
_chemical_formula_weight 1593.86
_space_group_IT_number 29
_symmetry_cell_setting orthorhombic
_symmetry_Int_Tables_number 29
_symmetry_space_group_name_Hall 'P 2c -2ac'
_symmetry_space_group_name_H-M 'P c a 21'
_cell_angle_alpha 90.0000
_cell_angle_beta 90.0000
_cell_angle_gamma 90.0000
_cell_formula_units_Z 4
_cell_length_a 23.354(5)
_cell_length_b 15.269(3)
_cell_length_c 18.148(4)
_cell_measurement_reflns_used 15100
_cell_measurement_temperature 168(2)
_cell_measurement_theta_max 27.5
_cell_measurement_theta_min 3.1
_cell_volume 6471(2)
_computing_cell_refinement CrystalClear
_computing_data_collection CrystalClear
_computing_data_reduction CrystalStructure
_computing_molecular_graphics 'Mercury 2.4'
_computing_publication_material 'CrystalStructure 3.8'
_computing_structure_refinement SHELXL
_computing_structure_solution SIR92
_diffrn_ambient_temperature 168(2)
_diffrn_detector_area_resol_mean 7.31
_diffrn_measured_fraction_theta_full 0.992
_diffrn_measured_fraction_theta_max 0.993
_diffrn_measurement_device_type 'Rigaku Mercury'
_diffrn_measurement_method \w
_diffrn_radiation_type 'Mo K\a'
_diffrn_radiation_wavelength 0.71070
_diffrn_reflns_av_R_equivalents 0.033
_diffrn_reflns_limit_h_max 30
_diffrn_reflns_limit_h_min -30
_diffrn_reflns_limit_k_max 19
_diffrn_reflns_limit_k_min -19
_diffrn_reflns_limit_l_max 22
_diffrn_reflns_limit_l_min -23
_diffrn_reflns_number 59170
_diffrn_reflns_theta_full 27.50
_diffrn_reflns_theta_max 27.48
_exptl_absorpt_coefficient_mu 1.328
_exptl_absorpt_correction_T_max 0.876
_exptl_absorpt_correction_T_min 0.787
_exptl_absorpt_correction_type multi-scan
_exptl_absorpt_process_details 'Jacobson, R. (1998) Private communication'
_exptl_crystal_colour 'reddish orange'
_exptl_crystal_density_diffrn 1.636
_exptl_crystal_density_method 'not measured'
_exptl_crystal_description needle
_exptl_crystal_F_000 3208.00
_exptl_crystal_size_max 0.40
_exptl_crystal_size_mid 0.15
_exptl_crystal_size_min 0.10
_refine_diff_density_max 1.03
_refine_diff_density_min -0.76
_refine_ls_abs_structure_details 'Flack, H. D. (1983), Acta Cryst. A39, 876-881.  6954 Friedel Pairs'
_refine_ls_abs_structure_Flack 0.00(2)
_refine_ls_extinction_coef 0.00010(9)
_refine_ls_extinction_method SHELXL
_refine_ls_goodness_of_fit_ref 1.243
_refine_ls_hydrogen_treatment refall
_refine_ls_number_parameters 714
_refine_ls_number_reflns 14561
_refine_ls_R_factor_gt 0.0394
_refine_ls_shift/su_max 0.009
_refine_ls_structure_factor_coef Fsqd
_refine_ls_weighting_details 'w = 1/[\s^2^(Fo^2^)+(0.0380P)^2^+5.8058P] where P=(Fo^2^+2Fc^2^)/3'
_refine_ls_weighting_scheme calc
_refine_ls_wR_factor_ref 0.0959
_reflns_number_gt 13412
_reflns_number_total 14561
_reflns_threshold_expression F^2^>2.0\s(F^2^)
_cod_data_source_file om2006744_si_002.cif
_cod_data_source_block '_complex31a'
_cod_original_formula_sum 'C61 H70 Cl10 P4 Pd Rh2 '
_cod_database_code 4067807

loop_
_symmetry_equiv_pos_site_id
_symmetry_equiv_pos_as_xyz
1 +X,+Y,+Z
2 1/2-X,+Y,1/2+Z
3 1/2+X,-Y,+Z
4 -X,-Y,1/2+Z

loop_
_atom_site_label
_atom_site_type_symbol
_atom_site_fract_x
_atom_site_fract_y
_atom_site_fract_z
_atom_site_U_iso_or_equiv
_atom_site_adp_type
_atom_site_occupancy
_atom_site_symmetry_multiplicity
_atom_site_calc_flag
_atom_site_refinement_flags
Pd(1) Pd 0.825436(13) 0.22084(2) 0.26644(2) 0.02144(7) Uani 1.00 1 d .
Rh(1) Rh 1.047771(14) 0.41269(2) 0.17443(2) 0.02675(8) Uani 1.00 1 d .
Rh(2) Rh 1.053744(14) -0.02403(2) 0.17063(2) 0.02793(8) Uani 1.00 1 d .
Cl(1) Cl 0.73643(5) 0.27420(8) 0.30808(7) 0.0312(2) Uani 1.00 1 d .
Cl(2) Cl 0.81588(5) 0.10180(8) 0.34843(7) 0.0337(2) Uani 1.00 1 d .
Cl(3) Cl 0.99366(5) 0.54617(7) 0.16076(8) 0.0404(3) Uani 1.00 1 d .
Cl(4) Cl 1.01948(5) 0.36356(9) 0.05443(7) 0.0370(2) Uani 1.00 1 d .
Cl(5) Cl 1.05843(5) 0.06559(8) 0.27962(8) 0.0364(2) Uani 1.00 1 d .
Cl(6) Cl 1.03674(5) 0.09693(7) 0.09034(7) 0.0336(2) Uani 1.00 1 d .
Cl(11) Cl 0.75342(11) -0.16248(15) 0.30258(14) 0.0877(6) Uani 1.00 1 d .
Cl(12) Cl 0.79828(9) -0.20277(12) 0.44873(11) 0.0668(4) Uani 1.00 1 d .
Cl(13) Cl 0.82474(15) -0.4024(2) -0.0186(2) 0.1429(13) Uani 1.00 1 d .
Cl(14) Cl 0.8538(2) -0.3491(3) 0.1212(3) 0.1305(17) Uani 0.67 1 d P
Cl(15) Cl 0.9165(4) -0.3031(5) 0.0232(5) 0.128(3) Uani 0.33 1 d P
P(1) P 0.83124(5) 0.34312(7) 0.19786(7) 0.0230(2) Uani 1.00 1 d .
P(2) P 0.96580(5) 0.34473(7) 0.21720(6) 0.0230(2) Uani 1.00 1 d .
P(3) P 0.90148(5) 0.16370(7) 0.20425(7) 0.0215(2) Uani 1.00 1 d .
P(4) P 0.95682(5) -0.03618(7) 0.19459(7) 0.0239(2) Uani 1.00 1 d .
C(1) C 0.90250(19) 0.3770(2) 0.1649(2) 0.0282(9) Uani 1.00 1 d .
C(2) C 0.96848(18) 0.2255(2) 0.2095(2) 0.0234(8) Uani 1.00 1 d .
C(3) C 0.9172(2) 0.0539(2) 0.2395(2) 0.0278(9) Uani 1.00 1 d .
C(11) C 1.1072(2) 0.3625(3) 0.2571(3) 0.0363(11) Uani 1.00 1 d .
C(12) C 1.1067(2) 0.4567(3) 0.2595(3) 0.0358(11) Uani 1.00 1 d .
C(13) C 1.1285(2) 0.4879(3) 0.1891(3) 0.0401(12) Uani 1.00 1 d .
C(14) C 1.1399(2) 0.4154(3) 0.1447(3) 0.0403(12) Uani 1.00 1 d .
C(15) C 1.12542(19) 0.3361(3) 0.1851(3) 0.0377(12) Uani 1.00 1 d .
C(16) C 1.0959(2) 0.3020(4) 0.3208(3) 0.0479(14) Uani 1.00 1 d .
C(17) C 1.0954(2) 0.5146(4) 0.3242(4) 0.0565(17) Uani 1.00 1 d .
C(18) C 1.1384(2) 0.5813(3) 0.1722(4) 0.0545(15) Uani 1.00 1 d .
C(19) C 1.1637(2) 0.4148(4) 0.0678(3) 0.0539(16) Uani 1.00 1 d .
C(20) C 1.1361(2) 0.2462(3) 0.1587(3) 0.0488(15) Uani 1.00 1 d .
C(21) C 1.0697(2) -0.1587(3) 0.1346(3) 0.0381(11) Uani 1.00 1 d .
C(22) C 1.0967(2) -0.1437(3) 0.2055(3) 0.0361(11) Uani 1.00 1 d .
C(23) C 1.1401(2) -0.0776(3) 0.1937(4) 0.0525(18) Uani 1.00 1 d .
C(24) C 1.1376(2) -0.0503(3) 0.1206(4) 0.0567(19) Uani 1.00 1 d .
C(25) C 1.0929(2) -0.0979(3) 0.0823(3) 0.0469(15) Uani 1.00 1 d .
C(26) C 1.0280(2) -0.2290(3) 0.1166(3) 0.0426(13) Uani 1.00 1 d .
C(27) C 1.0870(2) -0.1950(3) 0.2735(3) 0.0460(13) Uani 1.00 1 d .
C(28) C 1.1798(2) -0.0476(4) 0.2519(6) 0.081(2) Uani 1.00 1 d .
C(29) C 1.1752(3) 0.0179(4) 0.0847(7) 0.096(3) Uani 1.00 1 d .
C(30) C 1.0808(3) -0.0918(4) 0.0022(3) 0.071(2) Uani 1.00 1 d .
C(101) C 0.80764(19) 0.4411(3) 0.2463(2) 0.0306(10) Uani 1.00 1 d .
C(102) C 0.8157(2) 0.4507(3) 0.3213(3) 0.0398(12) Uani 1.00 1 d .
C(103) C 0.8003(2) 0.5273(3) 0.3556(3) 0.0494(15) Uani 1.00 1 d .
C(104) C 0.7760(3) 0.5947(4) 0.3170(4) 0.063(2) Uani 1.00 1 d .
C(105) C 0.7675(3) 0.5863(4) 0.2422(4) 0.068(2) Uani 1.00 1 d .
C(106) C 0.7825(2) 0.5099(3) 0.2065(4) 0.0558(17) Uani 1.00 1 d .
C(107) C 0.7875(2) 0.3328(3) 0.1152(2) 0.0285(9) Uani 1.00 1 d .
C(108) C 0.7400(2) 0.2790(3) 0.1164(2) 0.0333(10) Uani 1.00 1 d .
C(109) C 0.7063(2) 0.2684(3) 0.0533(3) 0.0357(11) Uani 1.00 1 d .
C(110) C 0.7203(2) 0.3116(4) -0.0098(3) 0.0441(13) Uani 1.00 1 d .
C(111) C 0.7683(2) 0.3662(4) -0.0113(3) 0.0499(14) Uani 1.00 1 d .
C(112) C 0.8013(2) 0.3772(3) 0.0499(3) 0.0415(12) Uani 1.00 1 d .
C(113) C 0.95091(19) 0.3684(3) 0.3138(2) 0.0270(9) Uani 1.00 1 d .
C(114) C 0.9388(2) 0.3055(3) 0.3660(2) 0.0301(10) Uani 1.00 1 d .
C(115) C 0.9317(2) 0.3293(3) 0.4397(3) 0.0433(12) Uani 1.00 1 d .
C(116) C 0.9377(2) 0.4141(4) 0.4608(3) 0.0450(13) Uani 1.00 1 d .
C(117) C 0.9500(2) 0.4786(3) 0.4092(3) 0.0450(13) Uani 1.00 1 d .
C(118) C 0.9562(2) 0.4562(3) 0.3356(3) 0.0356(11) Uani 1.00 1 d .
C(119) C 0.88085(19) 0.1560(2) 0.1082(2) 0.0261(9) Uani 1.00 1 d .
C(120) C 0.9117(2) 0.1943(3) 0.0512(2) 0.0327(10) Uani 1.00 1 d .
C(121) C 0.8914(2) 0.1938(3) -0.0201(3) 0.0404(12) Uani 1.00 1 d .
C(122) C 0.8396(2) 0.1543(3) -0.0362(2) 0.0418(12) Uani 1.00 1 d .
C(123) C 0.8085(2) 0.1135(3) 0.0199(3) 0.0377(11) Uani 1.00 1 d .
C(124) C 0.8292(2) 0.1148(3) 0.0914(2) 0.0307(10) Uani 1.00 1 d .
C(125) C 0.94527(17) -0.1202(2) 0.2652(2) 0.0259(8) Uani 1.00 1 d .
C(126) C 0.9251(2) -0.2047(3) 0.2493(3) 0.0339(11) Uani 1.00 1 d .
C(127) C 0.9223(2) -0.2687(3) 0.3030(3) 0.0446(13) Uani 1.00 1 d .
C(128) C 0.9380(2) -0.2491(3) 0.3737(3) 0.0463(14) Uani 1.00 1 d .
C(129) C 0.9578(2) -0.1664(3) 0.3920(3) 0.0418(12) Uani 1.00 1 d .
C(130) C 0.9617(2) -0.1025(3) 0.3384(2) 0.0339(10) Uani 1.00 1 d .
C(131) C 0.9109(2) -0.0676(2) 0.1173(2) 0.0298(10) Uani 1.00 1 d .
C(132) C 0.9318(2) -0.0566(3) 0.0460(3) 0.0371(11) Uani 1.00 1 d .
C(133) C 0.8976(3) -0.0771(4) -0.0138(3) 0.0536(16) Uani 1.00 1 d .
C(134) C 0.8438(2) -0.1119(4) -0.0034(3) 0.0521(15) Uani 1.00 1 d .
C(135) C 0.8223(2) -0.1221(4) 0.0675(3) 0.0471(14) Uani 1.00 1 d .
C(136) C 0.8558(2) -0.0977(3) 0.1281(3) 0.0375(11) Uani 1.00 1 d .
C(201) C 0.8016(2) -0.1329(4) 0.3722(4) 0.0632(18) Uani 1.00 1 d .
C(202) C 0.8886(6) -0.3800(15) 0.0331(8) 0.217(11) Uani 1.00 1 d .
H(1) H 0.9066 0.3552 0.1167 0.036 Uiso 1.00 1 c R
H(2) H 0.9022 0.4399 0.1636 0.036 Uiso 1.00 1 c R
H(3) H 0.9901 0.2121 0.1670 0.027 Uiso 1.00 1 c R
H(4) H 0.9888 0.2047 0.2522 0.027 Uiso 1.00 1 c R
H(5) H 0.9376 0.0642 0.2849 0.037 Uiso 1.00 1 c R
H(6) H 0.8809 0.0296 0.2515 0.037 Uiso 1.00 1 c R
H(7) H 0.8315 0.4035 0.3500 0.052 Uiso 1.00 1 c R
H(8) H 0.8081 0.5347 0.4075 0.063 Uiso 1.00 1 c R
H(9) H 0.7639 0.6476 0.3420 0.073 Uiso 1.00 1 c R
H(10) H 0.7520 0.6343 0.2154 0.086 Uiso 1.00 1 c R
H(11) H 0.7763 0.5037 0.1545 0.073 Uiso 1.00 1 c R
H(12) H 0.7300 0.2481 0.1612 0.042 Uiso 1.00 1 c R
H(13) H 0.6742 0.2314 0.0546 0.045 Uiso 1.00 1 c R
H(14) H 0.6976 0.3035 -0.0532 0.056 Uiso 1.00 1 c R
H(15) H 0.7773 0.3965 -0.0555 0.063 Uiso 1.00 1 c R
H(16) H 0.8346 0.4158 0.0496 0.052 Uiso 1.00 1 c R
H(17) H 0.9475 0.2225 0.0627 0.044 Uiso 1.00 1 c R
H(18) H 0.9133 0.2210 -0.0586 0.051 Uiso 1.00 1 c R
H(19) H 0.8247 0.1538 -0.0853 0.050 Uiso 1.00 1 c R
H(20) H 0.7727 0.0854 0.0100 0.045 Uiso 1.00 1 c R
H(21) H 0.8077 0.0866 0.1307 0.037 Uiso 1.00 1 c R
H(22) H 0.9129 -0.2188 0.2013 0.042 Uiso 1.00 1 c R
H(23) H 0.9099 -0.3268 0.2915 0.058 Uiso 1.00 1 c R
H(24) H 0.9349 -0.2922 0.4118 0.056 Uiso 1.00 1 c R
H(25) H 0.9697 -0.1549 0.4415 0.055 Uiso 1.00 1 c R
H(26) H 0.9752 -0.0457 0.3525 0.043 Uiso 1.00 1 c R
H(27) H 0.9699 -0.0349 0.0387 0.048 Uiso 1.00 1 c R
H(28) H 0.9113 -0.0662 -0.0619 0.065 Uiso 1.00 1 c R
H(29) H 0.8213 -0.1288 -0.0452 0.063 Uiso 1.00 1 c R
H(30) H 0.7851 -0.1466 0.0762 0.058 Uiso 1.00 1 c R
H(31) H 0.8397 -0.1016 0.1776 0.048 Uiso 1.00 1 c R
H(32) H 0.9342 0.2451 0.3516 0.038 Uiso 1.00 1 c R
H(33) H 0.9234 0.2854 0.4757 0.055 Uiso 1.00 1 c R
H(34) H 0.9318 0.4314 0.5116 0.055 Uiso 1.00 1 c R
H(35) H 0.9563 0.5381 0.4260 0.055 Uiso 1.00 1 c R
H(36) H 0.9617 0.5020 0.3000 0.042 Uiso 1.00 1 c R
H(37) H 1.0847 0.3345 0.3643 0.060 Uiso 1.00 1 c R
H(38) H 1.0668 0.2610 0.3100 0.060 Uiso 1.00 1 c R
H(39) H 1.1303 0.2702 0.3339 0.060 Uiso 1.00 1 c R
H(40) H 1.1300 0.5429 0.3398 0.072 Uiso 1.00 1 c R
H(41) H 1.0677 0.5576 0.3129 0.072 Uiso 1.00 1 c R
H(42) H 1.0816 0.4801 0.3652 0.072 Uiso 1.00 1 c R
H(43) H 1.1662 0.6045 0.2063 0.067 Uiso 1.00 1 c R
H(44) H 1.1526 0.5868 0.1240 0.067 Uiso 1.00 1 c R
H(45) H 1.1039 0.6133 0.1777 0.067 Uiso 1.00 1 c R
H(46) H 1.1981 0.3845 0.0663 0.067 Uiso 1.00 1 c R
H(47) H 1.1361 0.3883 0.0356 0.067 Uiso 1.00 1 c R
H(48) H 1.1690 0.4743 0.0523 0.067 Uiso 1.00 1 c R
H(49) H 1.1229 0.2045 0.1950 0.060 Uiso 1.00 1 c R
H(50) H 1.1158 0.2354 0.1141 0.060 Uiso 1.00 1 c R
H(51) H 1.1758 0.2367 0.1509 0.060 Uiso 1.00 1 c R
H(52) H 0.9940 -0.2034 0.0970 0.055 Uiso 1.00 1 c R
H(53) H 1.0441 -0.2674 0.0811 0.055 Uiso 1.00 1 c R
H(54) H 1.0183 -0.2615 0.1598 0.055 Uiso 1.00 1 c R
H(55) H 1.0787 -0.1564 0.3146 0.058 Uiso 1.00 1 c R
H(56) H 1.0560 -0.2344 0.2682 0.058 Uiso 1.00 1 c R
H(57) H 1.1208 -0.2275 0.2865 0.058 Uiso 1.00 1 c R
H(58) H 1.2001 -0.0963 0.2722 0.098 Uiso 1.00 1 c R
H(59) H 1.2041 -0.0048 0.2353 0.098 Uiso 1.00 1 c R
H(60) H 1.1567 -0.0234 0.2931 0.098 Uiso 1.00 1 c R
H(61) H 1.2141 0.0008 0.0889 0.114 Uiso 1.00 1 c R
H(62) H 1.1646 0.0243 0.0354 0.114 Uiso 1.00 1 c R
H(63) H 1.1702 0.0727 0.1102 0.114 Uiso 1.00 1 c R
H(64) H 1.0705 -0.0335 -0.0113 0.083 Uiso 1.00 1 c R
H(65) H 1.1125 -0.1103 -0.0260 0.083 Uiso 1.00 1 c R
H(66) H 1.0484 -0.1293 -0.0107 0.083 Uiso 1.00 1 c R
H(67) H 0.8396 -0.1350 0.3532 0.075 Uiso 1.00 1 c R
H(68) H 0.7934 -0.0751 0.3884 0.075 Uiso 1.00 1 c R

loop_
_atom_site_aniso_label
_atom_site_aniso_U_11
_atom_site_aniso_U_22
_atom_site_aniso_U_33
_atom_site_aniso_U_12
_atom_site_aniso_U_13
_atom_site_aniso_U_23
Pd(1) 0.02079(14) 0.02241(14) 0.02112(16) 0.00048(11) 0.00159(13) 0.00055(13)
Rh(1) 0.02512(16) 0.02526(16) 0.02987(19) -0.00426(12) -0.00004(16) 0.00312(16)
Rh(2) 0.02519(16) 0.02370(16) 0.0349(2) 0.00397(12) 0.00621(16) 0.00452(16)
Cl(1) 0.0260(5) 0.0340(5) 0.0337(6) 0.0030(4) 0.0066(4) 0.0001(4)
Cl(2) 0.0347(5) 0.0338(5) 0.0326(6) 0.0037(4) 0.0063(5) 0.0103(4)
Cl(3) 0.0386(6) 0.0264(5) 0.0563(9) -0.0027(4) -0.0017(6) 0.0084(5)
Cl(4) 0.0377(6) 0.0458(6) 0.0276(6) -0.0100(5) 0.0051(5) 0.0009(5)
Cl(5) 0.0367(5) 0.0345(5) 0.0379(7) -0.0007(4) -0.0076(5) 0.0020(5)
Cl(6) 0.0413(6) 0.0275(5) 0.0318(6) 0.0068(4) 0.0087(5) 0.0049(4)
Cl(11) 0.1015(16) 0.0720(12) 0.0895(15) 0.0041(12) -0.0147(13) 0.0186(11)
Cl(12) 0.0717(11) 0.0697(11) 0.0591(11) 0.0036(8) 0.0157(9) -0.0034(8)
Cl(13) 0.113(2) 0.170(3) 0.146(3) -0.038(2) -0.033(2) 0.023(2)
Cl(14) 0.165(4) 0.101(3) 0.126(3) -0.010(3) -0.033(3) -0.019(2)
Cl(15) 0.142(7) 0.102(5) 0.140(7) -0.051(5) -0.081(6) 0.041(5)
P(1) 0.0225(5) 0.0222(5) 0.0242(5) 0.0015(4) 0.0000(4) 0.0024(4)
P(2) 0.0225(5) 0.0232(5) 0.0234(6) -0.0012(4) 0.0008(4) 0.0009(4)
P(3) 0.0211(5) 0.0199(4) 0.0236(5) 0.0009(3) 0.0009(4) -0.0017(4)
P(4) 0.0253(5) 0.0222(5) 0.0243(6) 0.0012(4) 0.0013(4) 0.0014(4)
C(1) 0.031(2) 0.027(2) 0.027(2) 0.0023(16) 0.001(2) 0.0030(19)
C(2) 0.0213(19) 0.024(2) 0.025(2) 0.0033(15) 0.0030(17) -0.0032(17)
C(3) 0.029(2) 0.027(2) 0.028(2) 0.0004(17) 0.0007(18) 0.0010(17)
C(11) 0.029(2) 0.037(2) 0.044(3) -0.0087(18) -0.012(2) 0.011(2)
C(12) 0.025(2) 0.037(2) 0.045(3) -0.0060(18) -0.010(2) 0.000(2)
C(13) 0.022(2) 0.041(2) 0.057(3) -0.0135(19) -0.008(2) 0.009(2)
C(14) 0.018(2) 0.059(3) 0.044(3) -0.005(2) 0.005(2) 0.008(2)
C(15) 0.021(2) 0.038(2) 0.054(3) 0.0009(17) -0.005(2) -0.004(2)
C(16) 0.044(3) 0.053(3) 0.046(3) -0.007(2) -0.015(2) 0.017(2)
C(17) 0.050(3) 0.058(3) 0.062(4) -0.014(2) -0.017(3) -0.014(3)
C(18) 0.045(2) 0.041(2) 0.077(4) -0.016(2) -0.013(3) 0.013(3)
C(19) 0.045(3) 0.065(4) 0.051(3) -0.007(2) 0.016(2) 0.006(3)
C(20) 0.031(2) 0.044(2) 0.071(4) 0.005(2) -0.004(2) -0.008(2)
C(21) 0.040(2) 0.028(2) 0.046(3) 0.015(2) 0.012(2) -0.001(2)
C(22) 0.026(2) 0.027(2) 0.055(3) 0.0086(18) 0.005(2) 0.009(2)
C(23) 0.023(2) 0.037(2) 0.097(5) 0.015(2) 0.005(2) 0.010(3)
C(24) 0.034(2) 0.039(3) 0.098(5) 0.020(2) 0.041(3) 0.022(3)
C(25) 0.063(3) 0.028(2) 0.050(3) 0.020(2) 0.033(3) 0.013(2)
C(26) 0.057(3) 0.029(2) 0.042(3) 0.007(2) 0.007(2) -0.001(2)
C(27) 0.052(3) 0.038(2) 0.048(3) 0.012(2) -0.003(2) 0.014(2)
C(28) 0.040(3) 0.045(3) 0.158(9) 0.009(2) -0.027(4) 0.003(4)
C(29) 0.057(4) 0.048(3) 0.181(10) 0.011(3) 0.060(5) 0.037(5)
C(30) 0.114(6) 0.057(3) 0.041(3) 0.041(4) 0.041(4) 0.014(3)
C(101) 0.021(2) 0.029(2) 0.042(3) 0.0004(17) 0.0013(19) -0.000(2)
C(102) 0.045(2) 0.032(2) 0.043(3) 0.004(2) 0.011(2) -0.004(2)
C(103) 0.049(3) 0.044(3) 0.055(3) 0.003(2) 0.005(2) -0.019(2)
C(104) 0.050(3) 0.042(3) 0.097(5) 0.013(2) -0.005(3) -0.032(3)
C(105) 0.067(4) 0.036(3) 0.100(6) 0.021(2) -0.039(4) -0.014(3)
C(106) 0.059(3) 0.034(2) 0.074(4) 0.012(2) -0.034(3) -0.009(2)
C(107) 0.027(2) 0.032(2) 0.027(2) 0.0049(17) -0.0036(18) 0.0041(18)
C(108) 0.030(2) 0.037(2) 0.034(2) 0.0006(19) -0.002(2) 0.000(2)
C(109) 0.029(2) 0.046(2) 0.033(2) -0.001(2) -0.009(2) -0.003(2)
C(110) 0.038(2) 0.062(3) 0.033(3) 0.013(2) -0.014(2) -0.003(2)
C(111) 0.041(3) 0.073(4) 0.035(3) -0.002(2) -0.005(2) 0.020(2)
C(112) 0.037(2) 0.055(3) 0.033(2) -0.005(2) -0.003(2) 0.014(2)
C(113) 0.026(2) 0.026(2) 0.028(2) -0.0031(16) -0.0032(18) -0.0020(18)
C(114) 0.034(2) 0.032(2) 0.024(2) -0.0004(18) 0.0009(19) -0.0010(19)
C(115) 0.060(3) 0.044(2) 0.027(2) 0.001(2) -0.001(2) 0.005(2)
C(116) 0.055(3) 0.054(3) 0.026(2) 0.003(2) -0.006(2) -0.005(2)
C(117) 0.065(3) 0.037(2) 0.033(3) -0.005(2) -0.002(2) -0.009(2)
C(118) 0.049(2) 0.029(2) 0.029(2) -0.003(2) 0.001(2) -0.001(2)
C(119) 0.024(2) 0.028(2) 0.026(2) 0.0018(16) 0.0022(18) -0.0006(17)
C(120) 0.039(2) 0.032(2) 0.028(2) -0.0002(19) 0.005(2) -0.002(2)
C(121) 0.049(3) 0.046(3) 0.027(2) -0.000(2) 0.001(2) 0.001(2)
C(122) 0.051(3) 0.050(3) 0.024(2) 0.010(2) -0.009(2) -0.001(2)
C(123) 0.030(2) 0.039(2) 0.043(3) -0.001(2) -0.009(2) -0.006(2)
C(124) 0.029(2) 0.037(2) 0.026(2) -0.0007(18) 0.0012(19) 0.000(2)
C(125) 0.029(2) 0.0221(19) 0.027(2) 0.0000(15) 0.0008(19) -0.0010(19)
C(126) 0.038(2) 0.027(2) 0.037(3) 0.0029(18) -0.002(2) 0.0041(19)
C(127) 0.045(3) 0.036(2) 0.053(3) 0.001(2) 0.004(2) 0.006(2)
C(128) 0.049(3) 0.044(3) 0.046(3) 0.008(2) 0.006(2) 0.024(2)
C(129) 0.046(3) 0.045(2) 0.034(3) 0.012(2) 0.001(2) 0.007(2)
C(130) 0.041(2) 0.032(2) 0.029(2) 0.008(2) -0.002(2) 0.002(2)
C(131) 0.038(2) 0.023(2) 0.027(2) 0.0065(18) -0.002(2) -0.0053(17)
C(132) 0.045(2) 0.036(2) 0.029(2) 0.002(2) -0.005(2) -0.002(2)
C(133) 0.075(4) 0.057(3) 0.029(3) 0.011(3) -0.013(3) -0.003(2)
C(134) 0.048(3) 0.061(3) 0.046(3) -0.002(2) -0.023(2) -0.015(2)
C(135) 0.040(3) 0.047(3) 0.054(3) -0.002(2) -0.015(2) -0.006(2)
C(136) 0.039(2) 0.037(2) 0.036(3) -0.002(2) -0.005(2) -0.002(2)
C(201) 0.051(3) 0.047(3) 0.092(5) -0.003(2) 0.013(3) 0.004(3)
C(202) 0.149(12) 0.38(2) 0.128(11) -0.163(15) -0.077(9) 0.138(15)

loop_
_atom_type_symbol
_atom_type_description
_atom_type_scat_dispersion_real
_atom_type_scat_dispersion_imag
_atom_type_scat_source
C C 0.003 0.002
;
International Tables for Crystallography
(1992, Vol. C, Tables 4.2.6.8 and 6.1.1.4)
;
H H 0.000 0.000
;
International Tables for Crystallography
(1992, Vol. C, Table 6.1.1.4)
;
Cl Cl 0.148 0.159
;
International Tables for Crystallography
(1992, Vol. C, Tables 4.2.6.8 and 6.1.1.4)
;
P P 0.102 0.094
;
International Tables for Crystallography
(1992, Vol. C, Tables 4.2.6.8 and 6.1.1.4)
;
Rh Rh -1.118 0.919
;
International Tables for Crystallography
(1992, Vol. C, Tables 4.2.6.8 and 6.1.1.4)
;
Pd Pd -0.999 1.007
;
International Tables for Crystallography
(1992, Vol. C, Tables 4.2.6.8 and 6.1.1.4)
;

loop_
_geom_angle_atom_site_label_1
_geom_angle_atom_site_label_2
_geom_angle_atom_site_label_3
_geom_angle
_geom_angle_publ_flag
Cl(1) Pd(1) Cl(2) 88.89(4) yes
Cl(1) Pd(1) P(1) 86.77(4) yes
Cl(1) Pd(1) P(3) 168.18(4) yes
Cl(2) Pd(1) P(1) 174.06(4) yes
Cl(2) Pd(1) P(3) 95.23(4) yes
P(1) Pd(1) P(3) 89.82(4) yes
Cl(3) Rh(1) Cl(4) 91.52(4) yes
Cl(3) Rh(1) P(2) 88.85(4) yes
Cl(3) Rh(1) C(11) 134.49(14) yes
Cl(3) Rh(1) C(12) 98.23(13) yes
Cl(3) Rh(1) C(13) 91.15(13) yes
Cl(3) Rh(1) C(14) 117.87(15) yes
Cl(3) Rh(1) C(15) 154.73(13) yes
Cl(4) Rh(1) P(2) 86.35(4) yes
Cl(4) Rh(1) C(11) 133.63(14) yes
Cl(4) Rh(1) C(12) 156.43(14) yes
Cl(4) Rh(1) C(13) 120.30(16) yes
Cl(4) Rh(1) C(14) 92.98(15) yes
Cl(4) Rh(1) C(15) 98.23(15) yes
P(2) Rh(1) C(11) 97.96(13) yes
P(2) Rh(1) C(12) 115.11(14) yes
P(2) Rh(1) C(13) 153.33(16) yes
P(2) Rh(1) C(14) 153.28(15) yes
P(2) Rh(1) C(15) 114.88(13) yes
C(11) Rh(1) C(12) 38.57(18) yes
C(11) Rh(1) C(13) 63.86(19) yes
C(11) Rh(1) C(14) 63.7(2) yes
C(11) Rh(1) C(15) 38.4(2) yes
C(12) Rh(1) C(13) 38.6(2) yes
C(12) Rh(1) C(14) 63.5(2) yes
C(12) Rh(1) C(15) 64.78(19) yes
C(13) Rh(1) C(14) 36.6(2) yes
C(13) Rh(1) C(15) 63.80(18) yes
C(14) Rh(1) C(15) 38.8(2) yes
Cl(5) Rh(2) Cl(6) 93.98(4) yes
Cl(5) Rh(2) P(4) 86.31(4) yes
Cl(5) Rh(2) C(21) 140.48(15) yes
Cl(5) Rh(2) C(22) 102.56(15) yes
Cl(5) Rh(2) C(23) 90.77(18) yes
Cl(5) Rh(2) C(24) 113.76(18) yes
Cl(5) Rh(2) C(25) 152.36(17) yes
Cl(6) Rh(2) P(4) 90.80(4) yes
Cl(6) Rh(2) C(21) 124.95(15) yes
Cl(6) Rh(2) C(22) 154.60(15) yes
Cl(6) Rh(2) C(23) 123.54(16) yes
Cl(6) Rh(2) C(24) 92.13(17) yes
Cl(6) Rh(2) C(25) 91.25(15) yes
P(4) Rh(2) C(21) 98.47(14) yes
P(4) Rh(2) C(22) 109.20(13) yes
P(4) Rh(2) C(23) 145.66(16) yes
P(4) Rh(2) C(24) 159.44(17) yes
P(4) Rh(2) C(25) 120.78(17) yes
C(21) Rh(2) C(22) 38.8(2) yes
C(21) Rh(2) C(23) 63.6(2) yes
C(21) Rh(2) C(24) 63.5(2) yes
C(21) Rh(2) C(25) 38.5(2) yes
C(22) Rh(2) C(23) 38.43(18) yes
C(22) Rh(2) C(24) 63.7(2) yes
C(22) Rh(2) C(25) 65.3(2) yes
C(23) Rh(2) C(24) 36.8(2) yes
C(23) Rh(2) C(25) 64.0(2) yes
C(24) Rh(2) C(25) 38.8(2) yes
Pd(1) P(1) C(1) 117.88(15) yes
Pd(1) P(1) C(101) 113.40(16) yes
Pd(1) P(1) C(107) 110.52(15) yes
C(1) P(1) C(101) 101.5(2) yes
C(1) P(1) C(107) 105.2(2) yes
C(101) P(1) C(107) 107.4(2) yes
Rh(1) P(2) C(1) 112.01(15) yes
Rh(1) P(2) C(2) 113.16(14) yes
Rh(1) P(2) C(113) 113.06(15) yes
C(1) P(2) C(2) 104.9(2) yes
C(1) P(2) C(113) 107.0(2) yes
C(2) P(2) C(113) 106.1(2) yes
Pd(1) P(3) C(2) 116.34(14) yes
Pd(1) P(3) C(3) 109.48(15) yes
Pd(1) P(3) C(119) 107.10(15) yes
C(2) P(3) C(3) 106.4(2) yes
C(2) P(3) C(119) 108.1(2) yes
C(3) P(3) C(119) 109.3(2) yes
Rh(2) P(4) C(3) 120.90(15) yes
Rh(2) P(4) C(125) 109.37(13) yes
Rh(2) P(4) C(131) 116.79(16) yes
C(3) P(4) C(125) 98.0(2) yes
C(3) P(4) C(131) 103.9(2) yes
C(125) P(4) C(131) 105.5(2) yes
P(1) C(1) P(2) 119.1(2) yes
P(2) C(2) P(3) 119.2(2) yes
P(3) C(3) P(4) 128.9(2) yes
Rh(1) C(11) C(12) 70.5(2) yes
Rh(1) C(11) C(15) 70.2(2) yes
Rh(1) C(11) C(16) 129.3(3) yes
C(12) C(11) C(15) 108.3(4) yes
C(12) C(11) C(16) 126.1(5) yes
C(15) C(11) C(16) 125.5(4) yes
Rh(1) C(12) C(11) 71.0(2) yes
Rh(1) C(12) C(13) 72.5(3) yes
Rh(1) C(12) C(17) 129.1(3) yes
C(11) C(12) C(13) 107.2(4) yes
C(11) C(12) C(17) 128.1(5) yes
C(13) C(12) C(17) 124.0(4) yes
Rh(1) C(13) C(12) 68.9(2) yes
Rh(1) C(13) C(14) 71.5(2) yes
Rh(1) C(13) C(18) 127.3(3) yes
C(12) C(13) C(14) 108.4(4) yes
C(12) C(13) C(18) 123.6(5) yes
C(14) C(13) C(18) 128.0(5) yes
Rh(1) C(14) C(13) 71.9(2) yes
Rh(1) C(14) C(15) 68.7(2) yes
Rh(1) C(14) C(19) 125.8(3) yes
C(13) C(14) C(15) 108.9(4) yes
C(13) C(14) C(19) 127.8(5) yes
C(15) C(14) C(19) 123.3(5) yes
Rh(1) C(15) C(11) 71.4(2) yes
Rh(1) C(15) C(14) 72.5(2) yes
Rh(1) C(15) C(20) 127.9(3) yes
C(11) C(15) C(14) 107.1(4) yes
C(11) C(15) C(20) 127.5(5) yes
C(14) C(15) C(20) 124.9(5) yes
Rh(2) C(21) C(22) 70.2(2) yes
Rh(2) C(21) C(25) 69.8(2) yes
Rh(2) C(21) C(26) 129.3(3) yes
C(22) C(21) C(25) 108.7(4) yes
C(22) C(21) C(26) 126.4(4) yes
C(25) C(21) C(26) 124.8(5) yes
Rh(2) C(22) C(21) 71.0(2) yes
Rh(2) C(22) C(23) 72.2(2) yes
Rh(2) C(22) C(27) 128.0(3) yes
C(21) C(22) C(23) 106.4(5) yes
C(21) C(22) C(27) 126.2(4) yes
C(23) C(22) C(27) 126.9(5) yes
Rh(2) C(23) C(22) 69.4(2) yes
Rh(2) C(23) C(24) 70.8(3) yes
Rh(2) C(23) C(28) 126.2(4) yes
C(22) C(23) C(24) 108.7(5) yes
C(22) C(23) C(28) 123.3(6) yes
C(24) C(23) C(28) 127.9(5) yes
Rh(2) C(24) C(23) 72.4(3) yes
Rh(2) C(24) C(25) 69.4(3) yes
Rh(2) C(24) C(29) 124.9(4) yes
C(23) C(24) C(25) 109.7(5) yes
C(23) C(24) C(29) 126.4(6) yes
C(25) C(24) C(29) 123.9(7) yes
Rh(2) C(25) C(21) 71.7(3) yes
Rh(2) C(25) C(24) 71.8(3) yes
Rh(2) C(25) C(30) 127.7(4) yes
C(21) C(25) C(24) 106.3(5) yes
C(21) C(25) C(30) 128.1(5) yes
C(24) C(25) C(30) 125.1(6) yes
P(1) C(101) C(102) 121.4(3) yes
P(1) C(101) C(106) 119.6(4) yes
C(102) C(101) C(106) 119.0(4) yes
C(101) C(102) C(103) 120.1(5) yes
C(102) C(103) C(104) 121.1(6) yes
C(103) C(104) C(105) 119.7(6) yes
C(104) C(105) C(106) 120.3(6) yes
C(101) C(106) C(105) 119.9(6) yes
P(1) C(107) C(108) 119.2(3) yes
P(1) C(107) C(112) 121.7(3) yes
C(108) C(107) C(112) 119.1(4) yes
C(107) C(108) C(109) 120.5(4) yes
C(108) C(109) C(110) 119.8(4) yes
C(109) C(110) C(111) 119.9(5) yes
C(110) C(111) C(112) 120.8(5) yes
C(107) C(112) C(111) 119.9(5) yes
P(2) C(113) C(114) 124.2(3) yes
P(2) C(113) C(118) 116.4(3) yes
C(114) C(113) C(118) 119.2(4) yes
C(113) C(114) C(115) 120.2(4) yes
C(114) C(115) C(116) 120.4(5) yes
C(115) C(116) C(117) 120.5(5) yes
C(116) C(117) C(118) 119.7(5) yes
C(113) C(118) C(117) 119.9(4) yes
P(3) C(119) C(120) 123.4(3) yes
P(3) C(119) C(124) 118.0(3) yes
C(120) C(119) C(124) 118.5(4) yes
C(119) C(120) C(121) 121.2(4) yes
C(120) C(121) C(122) 120.1(5) yes
C(121) C(122) C(123) 119.7(5) yes
C(122) C(123) C(124) 119.8(4) yes
C(119) C(124) C(123) 120.8(4) yes
P(4) C(125) C(126) 123.3(3) yes
P(4) C(125) C(130) 119.0(3) yes
C(126) C(125) C(130) 117.5(4) yes
C(125) C(126) C(127) 121.4(5) yes
C(126) C(127) C(128) 119.6(5) yes
C(127) C(128) C(129) 121.0(5) yes
C(128) C(129) C(130) 119.8(5) yes
C(125) C(130) C(129) 120.7(4) yes
P(4) C(131) C(132) 118.3(3) yes
P(4) C(131) C(136) 121.7(3) yes
C(132) C(131) C(136) 119.9(4) yes
C(131) C(132) C(133) 119.9(5) yes
C(132) C(133) C(134) 120.4(5) yes
C(133) C(134) C(135) 120.0(5) yes
C(134) C(135) C(136) 119.7(5) yes
C(131) C(136) C(135) 119.9(5) yes
Cl(11) C(201) Cl(12) 112.7(3) yes
Cl(13) C(202) Cl(14) 97.8(7) yes
Cl(13) C(202) Cl(15) 119.7(13) yes
Cl(14) C(202) Cl(15) 96.0(12) yes
P(1) C(1) H(1) 107.1 no
P(1) C(1) H(2) 106.4 no
P(2) C(1) H(1) 107.8 no
P(2) C(1) H(2) 106.7 no
H(1) C(1) H(2) 109.5 no
P(2) C(2) H(3) 107.2 no
P(2) C(2) H(4) 106.5 no
P(3) C(2) H(3) 107.7 no
P(3) C(2) H(4) 107.0 no
H(3) C(2) H(4) 108.8 no
P(3) C(3) H(5) 104.4 no
P(3) C(3) H(6) 105.0 no
P(4) C(3) H(5) 104.5 no
P(4) C(3) H(6) 104.9 no
H(5) C(3) H(6) 108.0 no
C(11) C(16) H(37) 111.1 no
C(11) C(16) H(38) 112.0 no
C(11) C(16) H(39) 110.6 no
H(37) C(16) H(38) 108.2 no
H(37) C(16) H(39) 106.4 no
H(38) C(16) H(39) 108.3 no
C(12) C(17) H(40) 110.6 no
C(12) C(17) H(41) 111.2 no
C(12) C(17) H(42) 110.0 no
H(40) C(17) H(41) 109.2 no
H(40) C(17) H(42) 107.4 no
H(41) C(17) H(42) 108.4 no
C(13) C(18) H(43) 109.1 no
C(13) C(18) H(44) 109.6 no
C(13) C(18) H(45) 110.1 no
H(43) C(18) H(44) 109.0 no
H(43) C(18) H(45) 108.3 no
H(44) C(18) H(45) 110.6 no
C(14) C(19) H(46) 110.6 no
C(14) C(19) H(47) 108.7 no
C(14) C(19) H(48) 108.4 no
H(46) C(19) H(47) 110.6 no
H(46) C(19) H(48) 110.5 no
H(47) C(19) H(48) 108.0 no
C(15) C(20) H(49) 109.8 no
C(15) C(20) H(50) 110.6 no
C(15) C(20) H(51) 110.8 no
H(49) C(20) H(50) 108.0 no
H(49) C(20) H(51) 108.3 no
H(50) C(20) H(51) 109.3 no
C(21) C(26) H(52) 109.3 no
C(21) C(26) H(53) 109.8 no
C(21) C(26) H(54) 110.5 no
H(52) C(26) H(53) 109.3 no
H(52) C(26) H(54) 108.7 no
H(53) C(26) H(54) 109.3 no
C(22) C(27) H(55) 110.6 no
C(22) C(27) H(56) 111.7 no
C(22) C(27) H(57) 110.7 no
H(55) C(27) H(56) 108.1 no
H(55) C(27) H(57) 106.8 no
H(56) C(27) H(57) 108.8 no
C(23) C(28) H(58) 110.2 no
C(23) C(28) H(59) 112.0 no
C(23) C(28) H(60) 108.3 no
H(58) C(28) H(59) 111.9 no
H(58) C(28) H(60) 105.6 no
H(59) C(28) H(60) 108.6 no
C(24) C(29) H(61) 109.4 no
C(24) C(29) H(62) 109.5 no
C(24) C(29) H(63) 108.7 no
H(61) C(29) H(62) 111.1 no
H(61) C(29) H(63) 108.4 no
H(62) C(29) H(63) 109.7 no
C(25) C(30) H(64) 111.0 no
C(25) C(30) H(65) 111.3 no
C(25) C(30) H(66) 110.2 no
H(64) C(30) H(65) 109.7 no
H(64) C(30) H(66) 106.8 no
H(65) C(30) H(66) 107.6 no
C(101) C(102) H(7) 120.4 no
C(103) C(102) H(7) 119.5 no
C(102) C(103) H(8) 119.5 no
C(104) C(103) H(8) 119.3 no
C(103) C(104) H(9) 120.6 no
C(105) C(104) H(9) 119.8 no
C(104) C(105) H(10) 119.1 no
C(106) C(105) H(10) 120.6 no
C(101) C(106) H(11) 119.8 no
C(105) C(106) H(11) 120.4 no
C(107) C(108) H(12) 119.8 no
C(109) C(108) H(12) 119.7 no
C(108) C(109) H(13) 119.9 no
C(110) C(109) H(13) 120.3 no
C(109) C(110) H(14) 119.8 no
C(111) C(110) H(14) 120.3 no
C(110) C(111) H(15) 119.0 no
C(112) C(111) H(15) 120.2 no
C(107) C(112) H(16) 118.6 no
C(111) C(112) H(16) 121.5 no
C(113) C(114) H(32) 120.1 no
C(115) C(114) H(32) 119.7 no
C(114) C(115) H(33) 119.8 no
C(116) C(115) H(33) 119.8 no
C(115) C(116) H(34) 120.9 no
C(117) C(116) H(34) 118.5 no
C(116) C(117) H(35) 119.0 no
C(118) C(117) H(35) 121.2 no
C(113) C(118) H(36) 121.1 no
C(117) C(118) H(36) 118.9 no
C(119) C(120) H(17) 118.4 no
C(121) C(120) H(17) 120.4 no
C(120) C(121) H(18) 119.8 no
C(122) C(121) H(18) 120.1 no
C(121) C(122) H(19) 121.2 no
C(123) C(122) H(19) 119.2 no
C(122) C(123) H(20) 121.1 no
C(124) C(123) H(20) 119.2 no
C(119) C(124) H(21) 119.1 no
C(123) C(124) H(21) 120.1 no
C(125) C(126) H(22) 120.1 no
C(127) C(126) H(22) 118.4 no
C(126) C(127) H(23) 121.2 no
C(128) C(127) H(23) 119.3 no
C(127) C(128) H(24) 120.3 no
C(129) C(128) H(24) 118.7 no
C(128) C(129) H(25) 119.3 no
C(130) C(129) H(25) 120.8 no
C(125) C(130) H(26) 121.0 no
C(129) C(130) H(26) 118.3 no
C(131) C(132) H(27) 119.7 no
C(133) C(132) H(27) 120.4 no
C(132) C(133) H(28) 119.3 no
C(134) C(133) H(28) 120.3 no
C(133) C(134) H(29) 119.7 no
C(135) C(134) H(29) 120.3 no
C(134) C(135) H(30) 121.6 no
C(136) C(135) H(30) 118.7 no
C(131) C(136) H(31) 120.6 no
C(135) C(136) H(31) 119.5 no
Cl(11) C(201) H(67) 109.1 no
Cl(11) C(201) H(68) 109.4 no
Cl(12) C(201) H(67) 108.0 no
Cl(12) C(201) H(68) 108.2 no
H(67) C(201) H(68) 109.3 no

loop_
_geom_bond_atom_site_label_1
_geom_bond_atom_site_label_2
_geom_bond_distance
_geom_bond_publ_flag
Pd(1) Cl(1) 2.3570(12) yes
Pd(1) Cl(2) 2.3595(12) yes
Pd(1) P(1) 2.2480(11) yes
Pd(1) P(3) 2.2779(12) yes
Rh(1) Cl(3) 2.4108(11) yes
Rh(1) Cl(4) 2.3962(13) yes
Rh(1) P(2) 2.3117(11) yes
Rh(1) C(11) 2.182(5) yes
Rh(1) C(12) 2.175(5) yes
Rh(1) C(13) 2.223(4) yes
Rh(1) C(14) 2.217(4) yes
Rh(1) C(15) 2.167(4) yes
Rh(2) Cl(5) 2.4076(14) yes
Rh(2) Cl(6) 2.3858(11) yes
Rh(2) P(4) 2.3124(12) yes
Rh(2) C(21) 2.189(5) yes
Rh(2) C(22) 2.179(4) yes
Rh(2) C(23) 2.216(5) yes
Rh(2) C(24) 2.195(6) yes
Rh(2) C(25) 2.163(6) yes
Cl(11) C(201) 1.752(8) yes
Cl(12) C(201) 1.753(8) yes
Cl(13) C(202) 1.795(16) yes
Cl(14) C(202) 1.854(16) yes
Cl(15) C(202) 1.35(2) yes
P(1) C(1) 1.843(4) yes
P(1) C(101) 1.820(4) yes
P(1) C(107) 1.822(4) yes
P(2) C(1) 1.825(4) yes
P(2) C(2) 1.828(4) yes
P(2) C(113) 1.823(4) yes
P(3) C(2) 1.829(4) yes
P(3) C(3) 1.832(4) yes
P(3) C(119) 1.812(4) yes
P(4) C(3) 1.848(4) yes
P(4) C(125) 1.833(4) yes
P(4) C(131) 1.830(5) yes
C(11) C(12) 1.439(6) yes
C(11) C(15) 1.431(8) yes
C(11) C(16) 1.503(8) yes
C(12) C(13) 1.455(8) yes
C(12) C(17) 1.492(9) yes
C(13) C(14) 1.395(8) yes
C(13) C(18) 1.477(7) yes
C(14) C(15) 1.456(7) yes
C(14) C(19) 1.502(9) yes
C(15) C(20) 1.475(7) yes
C(21) C(22) 1.451(8) yes
C(21) C(25) 1.433(8) yes
C(21) C(26) 1.485(7) yes
C(22) C(23) 1.447(7) yes
C(22) C(27) 1.478(8) yes
C(23) C(24) 1.391(10) yes
C(23) C(28) 1.479(11) yes
C(24) C(25) 1.449(8) yes
C(24) C(29) 1.509(10) yes
C(25) C(30) 1.484(9) yes
C(101) C(102) 1.383(7) yes
C(101) C(106) 1.403(7) yes
C(102) C(103) 1.374(8) yes
C(103) C(104) 1.369(9) yes
C(104) C(105) 1.378(12) yes
C(105) C(106) 1.380(9) yes
C(107) C(108) 1.381(6) yes
C(107) C(112) 1.403(7) yes
C(108) C(109) 1.400(7) yes
C(109) C(110) 1.361(8) yes
C(110) C(111) 1.398(8) yes
C(111) C(112) 1.362(8) yes
C(113) C(114) 1.379(6) yes
C(113) C(118) 1.403(6) yes
C(114) C(115) 1.395(7) yes
C(115) C(116) 1.358(8) yes
C(116) C(117) 1.388(8) yes
C(117) C(118) 1.386(7) yes
C(119) C(120) 1.390(6) yes
C(119) C(124) 1.395(6) yes
C(120) C(121) 1.379(7) yes
C(121) C(122) 1.383(8) yes
C(122) C(123) 1.397(7) yes
C(123) C(124) 1.384(7) yes
C(125) C(126) 1.404(6) yes
C(125) C(130) 1.408(7) yes
C(126) C(127) 1.382(7) yes
C(127) C(128) 1.369(9) yes
C(128) C(129) 1.384(8) yes
C(129) C(130) 1.382(7) yes
C(131) C(132) 1.393(7) yes
C(131) C(136) 1.380(7) yes
C(132) C(133) 1.384(8) yes
C(133) C(134) 1.376(9) yes
C(134) C(135) 1.389(9) yes
C(135) C(136) 1.399(8) yes
C(1) H(1) 0.940 no
C(1) H(2) 0.960 no
C(2) H(3) 0.945 no
C(2) H(4) 0.963 no
C(3) H(5) 0.966 no
C(3) H(6) 0.952 no
C(16) H(37) 0.969 no
C(16) H(38) 0.946 no
C(16) H(39) 0.968 no
C(17) H(40) 0.958 no
C(17) H(41) 0.946 no
C(17) H(42) 0.967 no
C(18) H(43) 0.966 no
C(18) H(44) 0.939 no
C(18) H(45) 0.948 no
C(19) H(46) 0.929 no
C(19) H(47) 0.958 no
C(19) H(48) 0.959 no
C(20) H(49) 0.965 no
C(20) H(50) 0.953 no
C(20) H(51) 0.949 no
C(26) H(52) 0.955 no
C(26) H(53) 0.947 no
C(26) H(54) 0.955 no
C(27) H(55) 0.971 no
C(27) H(56) 0.946 no
C(27) H(57) 0.962 no
C(28) H(58) 0.955 no
C(28) H(59) 0.918 no
C(28) H(60) 0.992 no
C(29) H(61) 0.948 no
C(29) H(62) 0.933 no
C(29) H(63) 0.964 no
C(30) H(64) 0.954 no
C(30) H(65) 0.944 no
C(30) H(66) 0.979 no
C(102) H(7) 0.963 no
C(103) H(8) 0.966 no
C(104) H(9) 0.969 no
C(105) H(10) 0.951 no
C(106) H(11) 0.959 no
C(108) H(12) 0.969 no
C(109) H(13) 0.939 no
C(110) H(14) 0.957 no
C(111) H(15) 0.950 no
C(112) H(16) 0.975 no
C(114) H(32) 0.966 no
C(115) H(33) 0.956 no
C(116) H(34) 0.968 no
C(117) H(35) 0.969 no
C(118) H(36) 0.961 no
C(120) H(17) 0.962 no
C(121) H(18) 0.960 no
C(122) H(19) 0.958 no
C(123) H(20) 0.957 no
C(124) H(21) 0.972 no
C(126) H(22) 0.942 no
C(127) H(23) 0.955 no
C(128) H(24) 0.957 no
C(129) H(25) 0.957 no
C(130) H(26) 0.957 no
C(132) H(27) 0.960 no
C(133) H(28) 0.946 no
C(134) H(29) 0.959 no
C(135) H(30) 0.959 no
C(136) H(31) 0.976 no
C(201) H(67) 0.952 no
C(201) H(68) 0.950 no
